data_4339545
loop_
_publ_author_name
'Liu, Bin'
'Li, Bao-Long'
'Li, Yi-Zhi'
'Chen, Yu'
'Bao, Song-Song'
'Zheng, Li-Min'

_publ_section_title
;
 Lanthanide diruthenium(II,III) compounds showing layered and PtS-type
 open framework structures.
;
_journal_issue 21
_journal_name_full 'Inorganic chemistry'
_journal_page_first 8524
_journal_page_last 8532
_journal_paper_doi 10.1021/ic0621695
_journal_volume 46
_journal_year 2007
_chemical_formula_moiety 'C4 H20 Er O20 P4 Ru2, 8(H2 O)'
_chemical_formula_sum 'C4 H36 Er O28 P4 Ru2'
_chemical_formula_weight 1025.61
_chemical_name_systematic
; 
 ? 
;
_space_group_IT_number 15
_symmetry_cell_setting monoclinic
_symmetry_space_group_name_Hall '-C 2yc'
_symmetry_space_group_name_H-M 'C 1 2/c 1'
_atom_sites_solution_hydrogens geom
_atom_sites_solution_primary direct
_atom_sites_solution_secondary difmap
_audit_creation_method SHELXL-97
_cell_angle_alpha 90.00
_cell_angle_beta 94.416(3)
_cell_angle_gamma 90.00
_cell_formula_units_Z 4
_cell_length_a 12.376(4)
_cell_length_b 14.501(5)
_cell_length_c 15.451(5)
_cell_measurement_reflns_used 956
_cell_measurement_temperature 293(2)
_cell_measurement_theta_max 27.98
_cell_measurement_theta_min 2.85
_cell_volume 2764.7(16)
_computing_cell_refinement SMART
_computing_data_collection 'SMART (Bruker, 2000)'
_computing_data_reduction 'SAINT (Bruker, 2000)'
_computing_molecular_graphics SHELXTL
_computing_publication_material SHELXTL
_computing_structure_refinement 'SHELXL-97 (Sheldrick, 1997)'
_computing_structure_solution 'SHELXS-97 (Sheldrick, 1990)'
_diffrn_ambient_temperature 293(2)
_diffrn_measured_fraction_theta_full 0.999
_diffrn_measured_fraction_theta_max 0.999
_diffrn_measurement_device_type 'Bruker Smart Apex CCD area detector'
_diffrn_measurement_method 'phi and omega scans'
_diffrn_radiation_monochromator graphite
_diffrn_radiation_source 'fine-focus sealed tube'
_diffrn_radiation_type MoK\a
_diffrn_radiation_wavelength 0.71073
_diffrn_reflns_av_R_equivalents 0.0408
_diffrn_reflns_av_sigmaI/netI 0.0703
_diffrn_reflns_limit_h_max 15
_diffrn_reflns_limit_h_min -15
_diffrn_reflns_limit_k_max 17
_diffrn_reflns_limit_k_min -16
_diffrn_reflns_limit_l_max 12
_diffrn_reflns_limit_l_min -19
_diffrn_reflns_number 7989
_diffrn_reflns_theta_full 26.00
_diffrn_reflns_theta_max 26.00
_diffrn_reflns_theta_min 2.47
_exptl_absorpt_coefficient_mu 4.427
_exptl_absorpt_correction_T_max 0.6659
_exptl_absorpt_correction_T_min 0.6187
_exptl_absorpt_correction_type multi-scan
_exptl_absorpt_process_details 'SADABS, Bruker(2000)'
_exptl_crystal_colour 'red brown'
_exptl_crystal_density_diffrn 2.464
_exptl_crystal_density_method 'not measured'
_exptl_crystal_description block
_exptl_crystal_F_000 2000
_exptl_crystal_size_max 0.22
_exptl_crystal_size_mid 0.15
_exptl_crystal_size_min 0.10
_refine_diff_density_max 0.776
_refine_diff_density_min -0.828
_refine_diff_density_rms 0.167
_refine_ls_extinction_method none
_refine_ls_goodness_of_fit_ref 1.088
_refine_ls_hydrogen_treatment mixed
_refine_ls_matrix_type full
_refine_ls_number_parameters 178
_refine_ls_number_reflns 2714
_refine_ls_number_restraints 0
_refine_ls_restrained_S_all 1.088
_refine_ls_R_factor_all 0.0765
_refine_ls_R_factor_gt 0.0541
_refine_ls_shift/su_max 0.000
_refine_ls_shift/su_mean 0.000
_refine_ls_structure_factor_coef Fsqd
_refine_ls_weighting_details 'calc w=1/[\s^2^(Fo^2^)+(0.0600P)^2^+1.5500P] where P=(Fo^2^+2Fc^2^)/3'
_refine_ls_weighting_scheme calc
_refine_ls_wR_factor_gt 0.1121
_refine_ls_wR_factor_ref 0.1174
_reflns_number_gt 2187
_reflns_number_total 2714
_reflns_threshold_expression >2sigma(I)
_cod_data_source_file ic0621695-file008.cif
_cod_data_source_block 51008cm
_cod_depositor_comments
;
The following automatic conversions were performed:

'_symmetry_cell_setting' value 'Monoclinic' changed to 'monoclinic'
according to
/usr/data/users/saulius/automatic-downloads/retrospective/ACS/lib/dictionaries/cif_core.dic
dictionary named 'cif_core.dic' version 2.4.2 from 2011-04-26.

Automatic conversion script
Id: cif_fix_values 2281 2013-09-26 08:29:07Z andrius 
;
_cod_original_cell_volume 2764.9(16)
_cod_original_sg_symbol_H-M 'C2/c  '
_cod_database_code 4339545

loop_
_symmetry_equiv_pos_as_xyz
'x, y, z'
'-x, y, -z+1/2'
'x+1/2, y+1/2, z'
'-x+1/2, y+1/2, -z+1/2'
'-x, -y, -z'
'x, -y, z-1/2'
'-x+1/2, -y+1/2, -z'
'x+1/2, -y+1/2, z-1/2'

loop_
_atom_site_label
_atom_site_type_symbol
_atom_site_fract_x
_atom_site_fract_y
_atom_site_fract_z
_atom_site_U_iso_or_equiv
_atom_site_adp_type
_atom_site_occupancy
_atom_site_symmetry_multiplicity
_atom_site_calc_flag
_atom_site_refinement_flags
Ru1 Ru 0.66634(6) 0.21202(5) 0.49810(5) 0.0322(2) Uani 1 1 d .
Er1 Er 0.5000 0.51086(4) 0.2500 0.03035(18) Uani 1 2 d S
P1 P 0.80058(15) 0.15451(13) 0.35404(13) 0.0212(4) Uani 1 1 d .
P2 P 0.68604(15) 0.33769(14) 0.34571(13) 0.0225(4) Uani 1 1 d .
O1 O 0.7118(3) 0.1204(3) 0.4104(3) 0.0194(11) Uani 1 1 d .
O2 O 0.8907(4) 0.1996(4) 0.4139(3) 0.0216(11) Uani 1 1 d .
O3 O 0.8464(4) 0.0795(4) 0.3005(3) 0.0241(11) Uani 1 1 d .
O4 O 0.6022(4) 0.2935(3) 0.4013(3) 0.0229(11) Uani 1 1 d .
O5 O 0.7819(4) 0.3763(3) 0.4058(3) 0.0189(10) Uani 1 1 d .
O6 O 0.6362(4) 0.4088(3) 0.2852(3) 0.0200(10) Uani 1 1 d .
O7 O 0.8246(5) 0.2753(4) 0.2326(4) 0.0267(12) Uani 1 1 d .
H7C H 0.8750 0.2954 0.2675 0.032 Uiso 1 1 d R
O8 O 0.5088(4) 0.1337(4) 0.4929(4) 0.0226(11) Uani 1 1 d .
H8B H 0.4582 0.1700 0.5033 0.027 Uiso 1 1 d R
H8C H 0.4958 0.1104 0.4430 0.027 Uiso 1 1 d R
O9 O 0.5709(4) 0.6291(4) 0.3511(4) 0.0225(11) Uani 1 1 d .
H9A H 0.5386 0.6262 0.3972 0.027 Uiso 1 1 d R
H9C H 0.5602 0.6812 0.3278 0.027 Uiso 1 1 d R
O10 O 0.5251(4) 0.4519(4) 0.1085(3) 0.0222(11) Uani 1 1 d .
H10A H 0.4823 0.4074 0.0978 0.027 Uiso 1 1 d R
H10C H 0.5895 0.4337 0.1064 0.027 Uiso 1 1 d R
O11 O 0.0202(5) 0.4987(4) 0.1250(3) 0.0261(12) Uani 1 1 d .
H11D H 0.0876 0.4924 0.1225 0.031 Uiso 1 1 d R
H11B H -0.0006 0.4658 0.1657 0.031 Uiso 1 1 d R
O12 O 0.6918(4) 0.5391(4) 0.4980(4) 0.0275(12) Uani 1 1 d .
H12D H 0.6694 0.5273 0.4462 0.033 Uiso 1 1 d R
H12A H 0.7568 0.5218 0.5070 0.033 Uiso 1 1 d R
O13 O 0.8504(5) 0.4584(3) 0.2229(4) 0.0259(11) Uani 1 1 d .
H13D H 0.7863 0.4569 0.1997 0.031 Uiso 1 1 d R
H13B H 0.8668 0.5130 0.2372 0.031 Uiso 1 1 d R
O14 O 0.8144(5) 0.3111(5) 0.0437(4) 0.0359(14) Uani 1 1 d .
H14D H 0.7574 0.3383 0.0560 0.043 Uiso 1 1 d R
H14C H 0.8381 0.2784 0.0862 0.043 Uiso 1 1 d R
C1 C 0.7393(7) 0.2440(6) 0.2803(6) 0.034(2) Uani 1 1 d .
C2 C 0.6536(7) 0.2042(5) 0.2213(6) 0.0294(18) Uani 1 1 d .
H2A H 0.6845 0.1565 0.1857 0.044 Uiso 1 1 calc R
H2B H 0.6211 0.2527 0.1835 0.044 Uiso 1 1 calc R
H2C H 0.5979 0.1769 0.2550 0.044 Uiso 1 1 calc R

loop_
_atom_site_aniso_label
_atom_site_aniso_U_11
_atom_site_aniso_U_22
_atom_site_aniso_U_33
_atom_site_aniso_U_23
_atom_site_aniso_U_13
_atom_site_aniso_U_12
Ru1 0.0294(4) 0.0293(4) 0.0381(4) -0.0003(3) 0.0039(3) -0.0006(3)
Er1 0.0325(3) 0.0315(3) 0.0268(3) 0.000 0.0010(2) 0.000
P1 0.0188(9) 0.0237(10) 0.0211(10) -0.0009(8) 0.0024(7) -0.0012(7)
P2 0.0211(9) 0.0264(10) 0.0200(11) -0.0010(8) 0.0017(8) 0.0009(7)
O1 0.009(2) 0.015(2) 0.034(3) -0.001(2) 0.003(2) -0.0028(18)
O2 0.020(2) 0.025(3) 0.021(3) 0.004(2) 0.002(2) -0.001(2)
O3 0.030(3) 0.027(3) 0.015(2) 0.000(2) 0.000(2) -0.007(2)
O4 0.032(3) 0.016(3) 0.021(3) -0.002(2) 0.001(2) -0.003(2)
O5 0.018(2) 0.015(2) 0.023(3) -0.002(2) 0.002(2) 0.0079(19)
O6 0.017(2) 0.017(2) 0.027(3) 0.004(2) 0.0085(19) 0.0074(19)
O7 0.032(3) 0.033(3) 0.016(3) 0.005(2) 0.008(2) 0.006(2)
O8 0.023(2) 0.024(3) 0.022(3) 0.006(2) 0.006(2) -0.005(2)
O9 0.025(3) 0.020(3) 0.023(3) 0.004(2) 0.006(2) 0.002(2)
O10 0.021(2) 0.026(3) 0.019(3) -0.002(2) 0.000(2) 0.011(2)
O11 0.033(3) 0.027(3) 0.019(3) 0.009(2) 0.005(2) 0.009(2)
O12 0.025(3) 0.029(3) 0.029(3) -0.001(2) 0.000(2) 0.016(2)
O13 0.036(3) 0.016(2) 0.026(3) 0.000(2) 0.009(2) 0.007(2)
O14 0.032(3) 0.052(4) 0.024(3) 0.025(3) 0.003(2) 0.006(3)
C1 0.028(4) 0.027(4) 0.048(5) -0.011(4) 0.000(4) -0.005(3)
C2 0.032(4) 0.020(4) 0.035(5) -0.003(3) -0.008(3) -0.003(3)

loop_
_atom_type_symbol
_atom_type_description
_atom_type_scat_dispersion_real
_atom_type_scat_dispersion_imag
_atom_type_scat_source
C C 0.0033 0.0016 'International Tables Vol C Tables 4.2.6.8 and 6.1.1.4'
H H 0.0000 0.0000 'International Tables Vol C Tables 4.2.6.8 and 6.1.1.4'
O O 0.0106 0.0060 'International Tables Vol C Tables 4.2.6.8 and 6.1.1.4'
P P 0.1023 0.0942 'International Tables Vol C Tables 4.2.6.8 and 6.1.1.4'
Ru Ru -1.2594 0.8363 'International Tables Vol C Tables 4.2.6.8 and 6.1.1.4'
Er Er -0.2586 4.9576 'International Tables Vol C Tables 4.2.6.8 and 6.1.1.4'

loop_
_geom_angle_atom_site_label_1
_geom_angle_atom_site_label_2
_geom_angle_atom_site_label_3
_geom_angle
_geom_angle_site_symmetry_1
_geom_angle_site_symmetry_3
O1 Ru1 O4 90.1(2) . .
O1 Ru1 O5 89.3(2) . 7_656
O4 Ru1 O5 174.8(2) . 7_656
O1 Ru1 O2 175.74(19) . 7_656
O4 Ru1 O2 89.4(2) . 7_656
O5 Ru1 O2 90.8(2) 7_656 7_656
O1 Ru1 O8 85.9(2) . .
O4 Ru1 O8 88.8(2) . .
O5 Ru1 O8 86.1(2) 7_656 .
O2 Ru1 O8 89.9(2) 7_656 .
O1 Ru1 Ru1 92.02(13) . 7_656
O4 Ru1 Ru1 92.29(16) . 7_656
O5 Ru1 Ru1 92.87(14) 7_656 7_656
O2 Ru1 Ru1 92.22(14) 7_656 7_656
O8 Ru1 Ru1 177.67(15) . 7_656
O6 Er1 O6 99.0(3) 2_655 .
O6 Er1 O3 143.57(18) 2_655 4_655
O6 Er1 O3 75.49(18) . 4_655
O6 Er1 O3 75.49(18) 2_655 3_455
O6 Er1 O3 143.57(18) . 3_455
O3 Er1 O3 129.5(3) 4_655 3_455
O6 Er1 O10 80.80(18) 2_655 2_655
O6 Er1 O10 72.25(18) . 2_655
O3 Er1 O10 128.70(17) 4_655 2_655
O3 Er1 O10 71.33(18) 3_455 2_655
O6 Er1 O10 72.25(18) 2_655 .
O6 Er1 O10 80.80(18) . .
O3 Er1 O10 71.33(18) 4_655 .
O3 Er1 O10 128.70(17) 3_455 .
O10 Er1 O10 138.1(3) 2_655 .
O6 Er1 O9 146.46(18) 2_655 .
O6 Er1 O9 94.64(18) . .
O3 Er1 O9 69.64(18) 4_655 .
O3 Er1 O9 75.39(17) 3_455 .
O10 Er1 O9 74.39(18) 2_655 .
O10 Er1 O9 140.58(18) . .
O6 Er1 O9 94.64(18) 2_655 2_655
O6 Er1 O9 146.46(18) . 2_655
O3 Er1 O9 75.39(17) 4_655 2_655
O3 Er1 O9 69.64(18) 3_455 2_655
O10 Er1 O9 140.58(18) 2_655 2_655
O10 Er1 O9 74.39(18) . 2_655
O9 Er1 O9 90.6(2) . 2_655
O3 P1 O1 113.2(3) . .
O3 P1 O2 110.6(3) . .
O1 P1 O2 108.3(3) . .
O3 P1 C1 108.9(4) . .
O1 P1 C1 107.3(3) . .
O2 P1 C1 108.4(3) . .
O6 P2 O4 112.0(3) . .
O6 P2 O5 112.6(3) . .
O4 P2 O5 109.5(3) . .
O6 P2 C1 108.2(4) . .
O4 P2 C1 106.5(4) . .
O5 P2 C1 107.7(3) . .
P1 O1 Ru1 114.7(3) . .
P1 O2 Ru1 113.4(3) . 7_656
P1 O3 Er1 147.6(3) . 3_545
P2 O4 Ru1 114.5(3) . .
P2 O5 Ru1 113.2(3) . 7_656
P2 O6 Er1 149.4(3) . .
C1 O7 H7C 108.9 . .
Ru1 O8 H8B 109.3 . .
Ru1 O8 H8C 109.7 . .
H8B O8 H8C 109.4 . .
Er1 O9 H9A 109.7 . .
Er1 O9 H9C 108.7 . .
H9A O9 H9C 109.5 . .
Er1 O10 H10A 109.3 . .
Er1 O10 H10C 109.7 . .
H10A O10 H10C 109.5 . .
H11D O11 H11B 109.4 . .
H12D O12 H12A 109.6 . .
H13D O13 H13B 109.5 . .
H14D O14 H14C 109.5 . .
O7 C1 C2 109.7(8) . .
O7 C1 P2 111.4(5) . .
C2 C1 P2 111.1(6) . .
O7 C1 P1 105.1(5) . .
C2 C1 P1 110.5(6) . .
P2 C1 P1 109.0(5) . .
C1 C2 H2A 109.5 . .
C1 C2 H2B 109.5 . .
H2A C2 H2B 109.5 . .
C1 C2 H2C 109.5 . .
H2A C2 H2C 109.5 . .
H2B C2 H2C 109.5 . .

loop_
_geom_bond_atom_site_label_1
_geom_bond_atom_site_label_2
_geom_bond_distance
_geom_bond_site_symmetry_2
Ru1 O1 2.009(5) .
Ru1 O4 2.020(5) .
Ru1 O5 2.027(5) 7_656
Ru1 O2 2.034(5) 7_656
Ru1 O8 2.253(5) .
Ru1 Ru1 2.3423(15) 7_656
Er1 O6 2.278(5) 2_655
Er1 O6 2.278(5) .
Er1 O3 2.333(6) 4_655
Er1 O3 2.333(6) 3_455
Er1 O10 2.389(5) 2_655
Er1 O10 2.389(5) .
Er1 O9 2.436(5) .
Er1 O9 2.436(5) 2_655
P1 O3 1.504(6) .
P1 O1 1.536(5) .
P1 O2 1.539(5) .
P1 C1 1.851(10) .
P2 O6 1.493(5) .
P2 O4 1.537(6) .
P2 O5 1.554(5) .
P2 C1 1.845(9) .
O2 Ru1 2.034(5) 7_656
O3 Er1 2.333(6) 3_545
O5 Ru1 2.027(5) 7_656
O7 C1 1.408(11) .
O7 H7C 0.8445 .
O8 H8B 0.8428 .
O8 H8C 0.8446 .
O9 H9A 0.8437 .
O9 H9C 0.8432 .
O10 H10A 0.8433 .
O10 H10C 0.8432 .
O11 H11D 0.8433 .
O11 H11B 0.8436 .
O12 H12D 0.8449 .
O12 H12A 0.8436 .
O13 H13D 0.8441 .
O13 H13B 0.8430 .
O14 H14D 0.8430 .
O14 H14C 0.8443 .
C1 C2 1.463(11) .
C2 H2A 0.9800 .
C2 H2B 0.9800 .
C2 H2C 0.9800 .

loop_
_geom_hbond_atom_site_label_D
_geom_hbond_atom_site_label_H
_geom_hbond_atom_site_label_A
_geom_hbond_distance_DH
_geom_hbond_distance_HA
_geom_hbond_distance_DA
_geom_hbond_angle_DHA
_geom_hbond_site_symmetry_A
O13 H13D O6 0.84 2.46 2.977(7) 120.2 .
O12 H12D O9 0.84 2.36 2.928(8) 125.6 .
O14 H14C O7 0.84 2.28 2.958(8) 137.3 .
O8 H8B O14 0.84 1.95 2.709(8) 149.1 8_456
O8 H8C O11 0.84 1.93 2.679(8) 146.6 4_545
O9 H9A O2 0.84 2.15 2.701(7) 122.7 3_455
O9 H9C O7 0.84 2.23 2.846(8) 130.0 4_655
O13 H13D O3 0.84 2.42 3.001(7) 126.7 4_655
O10 H10A O4 0.84 1.96 2.783(8) 166.7 2_655
O11 H11D O5 0.84 2.40 3.091(7) 140.1 2_655
O10 H10C O12 0.84 2.21 2.781(7) 124.9 6_565
O14 H14D O12 0.84 2.12 2.712(8) 126.5 6_565
O11 H11B O13 0.84 2.11 2.744(8) 131.8 1_455
O12 H12A O1 0.84 2.44 2.918(7) 116.7 7_656
O14 H14C O9 0.84 2.59 3.358(8) 150.9 4_645
